data_7022091
loop_
_publ_author_name
'Dutta, Pradip Kr'
'Panda, Snigdha'
'Krishna, G. Rama'
'Reddy, C. Malla'
'Zade, Sanjio S.'

_publ_section_title
;
 Reaction time dependent formation of Pd(II) and Pt(II) complexes of
 bis(methyl)thiasalen podand.
;
_journal_issue 2
_journal_name_full 'Dalton transactions (Cambridge, England : 2003)'
_journal_page_first 476
_journal_page_last 483
_journal_paper_doi 10.1039/c2dt31630g
_journal_volume 42
_journal_year 2013
_chemical_formula_sum 'C18 H20 N2 S2'
_chemical_formula_weight 328.50
_chemical_name_common N,N'-bis((2-methylthio)phenylmethylene)-1,2-ethanediamine
_chemical_name_systematic
;
N,N'-bis[(2-methylthio)phenylmethylene]-1,2-ethanediamine
;
_space_group_IT_number 2
_symmetry_cell_setting triclinic
_symmetry_space_group_name_Hall '-P 1'
_symmetry_space_group_name_H-M 'P -1'
_atom_sites_solution_hydrogens geom
_atom_sites_solution_primary direct
_atom_sites_solution_secondary difmap
_audit_creation_method SHELXL-97
_cell_angle_alpha 86.404(6)
_cell_angle_beta 86.201(6)
_cell_angle_gamma 79.514(5)
_cell_formula_units_Z 1
_cell_length_a 4.9290(13)
_cell_length_b 7.326(2)
_cell_length_c 11.923(3)
_cell_measurement_reflns_used 2791
_cell_measurement_temperature 298(2)
_cell_measurement_theta_max 30.83
_cell_measurement_theta_min 2.83
_cell_volume 421.85(19)
_computing_cell_refinement 'Bruker SAINT'
_computing_data_collection 'Bruker APEX2'
_computing_data_reduction 'Bruker SAINT'
_computing_molecular_graphics 'Bruker SHELXTL'
_computing_publication_material 'Bruker SHELXTL'
_computing_structure_refinement 'SHELXL-97 (Sheldrick, 2008)'
_computing_structure_solution 'SHELXS-97 (Sheldrick, 2008)'
_diffrn_ambient_temperature 298(2)
_diffrn_measured_fraction_theta_full 0.998
_diffrn_measured_fraction_theta_max 0.998
_diffrn_measurement_device_type 'Bruker APEX-II CCD DUO'
_diffrn_measurement_method '\ f and \ w scans'
_diffrn_radiation_monochromator graphite
_diffrn_radiation_source 'fine-focus sealed tube'
_diffrn_radiation_type MoK\a
_diffrn_radiation_wavelength 0.71073
_diffrn_reflns_av_R_equivalents 0.0377
_diffrn_reflns_av_sigmaI/netI 0.0349
_diffrn_reflns_limit_h_max 6
_diffrn_reflns_limit_h_min -6
_diffrn_reflns_limit_k_max 9
_diffrn_reflns_limit_k_min -9
_diffrn_reflns_limit_l_max 15
_diffrn_reflns_limit_l_min -15
_diffrn_reflns_number 6086
_diffrn_reflns_theta_full 27.98
_diffrn_reflns_theta_max 27.98
_diffrn_reflns_theta_min 2.83
_exptl_absorpt_coefficient_mu 0.314
_exptl_absorpt_correction_T_max 0.970
_exptl_absorpt_correction_T_min 0.860
_exptl_absorpt_correction_type multi-scan
_exptl_absorpt_process_details 'SADABS; BRUKER, 2008'
_exptl_crystal_colour white
_exptl_crystal_density_diffrn 1.293
_exptl_crystal_density_method 'not measured'
_exptl_crystal_description plate
_exptl_crystal_F_000 174
_exptl_crystal_size_max 0.6
_exptl_crystal_size_mid 0.4
_exptl_crystal_size_min 0.096
_refine_diff_density_max 0.269
_refine_diff_density_min -0.298
_refine_diff_density_rms 0.046
_refine_ls_extinction_coef 0.216(18)
_refine_ls_extinction_expression Fc^*^=kFc[1+0.001xFc^2^\l^3^/sin(2\q)]^-1/4^
_refine_ls_extinction_method SHELXL
_refine_ls_goodness_of_fit_ref 1.047
_refine_ls_hydrogen_treatment constr
_refine_ls_matrix_type full
_refine_ls_number_parameters 102
_refine_ls_number_reflns 2020
_refine_ls_number_restraints 0
_refine_ls_restrained_S_all 1.047
_refine_ls_R_factor_all 0.0482
_refine_ls_R_factor_gt 0.0390
_refine_ls_shift/su_max 0.000
_refine_ls_shift/su_mean 0.000
_refine_ls_structure_factor_coef Fsqd
_refine_ls_weighting_details 'calc w=1/[\s^2^(Fo^2^)+(0.0426P)^2^+0.1144P] where P=(Fo^2^+2Fc^2^)/3'
_refine_ls_weighting_scheme calc
_refine_ls_wR_factor_gt 0.0973
_refine_ls_wR_factor_ref 0.1051
_reflns_number_gt 1621
_reflns_number_total 2020
_reflns_threshold_expression >2sigma(I)
_cod_data_source_file c2dt31630g.txt
_cod_data_source_block compound_9
_cod_depositor_comments
;
The following automatic conversions were performed:

'_refine_ls_hydrogen_treatment' value 'CONSTR' changed to 'constr'
according to /home/saulius/struct/CIF-dictionaries/cif_core.dic
dictionary named 'cif_core.dic' version 2.4.2 from 2011-04-26.

Automatic conversion script
Id: cif_fix_values 1891 2012-01-12 08:04:46Z andrius 
;
_cod_original_sg_symbol_H-M 'P-1 '
_cod_database_code 7022091

loop_
_symmetry_equiv_pos_as_xyz
'x, y, z'
'-x, -y, -z'

loop_
_atom_site_label
_atom_site_type_symbol
_atom_site_fract_x
_atom_site_fract_y
_atom_site_fract_z
_atom_site_U_iso_or_equiv
_atom_site_adp_type
_atom_site_occupancy
_atom_site_symmetry_multiplicity
_atom_site_calc_flag
_atom_site_refinement_flags
C1 C 0.2775(4) 0.3663(2) 0.25975(15) 0.0550(4) Uani 1 1 d .
H1 H 0.1687 0.2760 0.2770 0.066 Uiso 1 1 calc R
C2 C 0.4513(4) 0.3548(3) 0.16438(16) 0.0608(5) Uani 1 1 d .
H2 H 0.4611 0.2567 0.1175 0.073 Uiso 1 1 calc R
C3 C 0.6123(4) 0.4906(2) 0.13846(14) 0.0536(4) Uani 1 1 d .
H3 H 0.7301 0.4824 0.0740 0.064 Uiso 1 1 calc R
C4 C 0.5999(3) 0.6385(2) 0.20735(12) 0.0411(3) Uani 1 1 d .
C5 C 0.7686(3) 0.7835(2) 0.17493(13) 0.0436(4) Uani 1 1 d .
H5 H 0.7925 0.8655 0.2284 0.052 Uiso 1 1 calc R
C6 C 1.0432(4) 0.9464(2) 0.05426(13) 0.0488(4) Uani 1 1 d .
H6A H 1.2379 0.8923 0.0473 0.059 Uiso 1 1 calc R
H6B H 1.0148 1.0299 0.1157 0.059 Uiso 1 1 calc R
C7 C 0.2048(4) 0.7785(3) 0.51543(15) 0.0573(4) Uani 1 1 d .
H7A H 0.0190 0.7817 0.4947 0.086 Uiso 1 1 calc R
H7B H 0.2046 0.8669 0.5716 0.086 Uiso 1 1 calc R
H7C H 0.2793 0.6562 0.5452 0.086 Uiso 1 1 calc R
C8 C 0.4248(3) 0.6482(2) 0.30558(13) 0.0412(3) Uani 1 1 d .
C9 C 0.2632(3) 0.5106(2) 0.33001(14) 0.0490(4) Uani 1 1 d .
H9 H 0.1450 0.5167 0.3943 0.059 Uiso 1 1 calc R
N1 N 0.8801(3) 0.79970(19) 0.07823(11) 0.0517(4) Uani 1 1 d .
S1 S 0.41287(11) 0.83590(6) 0.39379(4) 0.0629(2) Uani 1 1 d .

loop_
_atom_site_aniso_label
_atom_site_aniso_U_11
_atom_site_aniso_U_22
_atom_site_aniso_U_33
_atom_site_aniso_U_23
_atom_site_aniso_U_13
_atom_site_aniso_U_12
C1 0.0593(10) 0.0470(8) 0.0649(10) 0.0065(7) -0.0001(8) -0.0302(8)
C2 0.0746(13) 0.0509(9) 0.0638(11) -0.0064(8) 0.0024(9) -0.0308(9)
C3 0.0597(11) 0.0546(9) 0.0503(9) -0.0008(7) 0.0059(8) -0.0242(8)
C4 0.0400(8) 0.0403(7) 0.0452(7) 0.0084(6) -0.0037(6) -0.0162(6)
C5 0.0434(8) 0.0445(8) 0.0461(8) 0.0055(6) -0.0015(6) -0.0194(6)
C6 0.0482(9) 0.0541(9) 0.0486(8) 0.0084(7) 0.0020(7) -0.0263(7)
C7 0.0608(11) 0.0567(10) 0.0555(9) 0.0003(7) 0.0089(8) -0.0185(8)
C8 0.0396(8) 0.0379(7) 0.0478(8) 0.0075(6) -0.0022(6) -0.0146(6)
C9 0.0485(9) 0.0477(8) 0.0540(9) 0.0063(7) 0.0049(7) -0.0226(7)
N1 0.0601(9) 0.0514(7) 0.0486(7) 0.0069(6) 0.0032(6) -0.0289(7)
S1 0.0753(4) 0.0550(3) 0.0653(3) -0.0103(2) 0.0217(2) -0.0370(2)

loop_
_atom_type_symbol
_atom_type_description
_atom_type_scat_dispersion_real
_atom_type_scat_dispersion_imag
_atom_type_scat_source
C C 0.0033 0.0016 'International Tables Vol C Tables 4.2.6.8 and 6.1.1.4'
H H 0.0000 0.0000 'International Tables Vol C Tables 4.2.6.8 and 6.1.1.4'
N N 0.0061 0.0033 'International Tables Vol C Tables 4.2.6.8 and 6.1.1.4'
S S 0.1246 0.1234 'International Tables Vol C Tables 4.2.6.8 and 6.1.1.4'

loop_
_geom_angle_atom_site_label_1
_geom_angle_atom_site_label_2
_geom_angle_atom_site_label_3
_geom_angle
_geom_angle_site_symmetry_3
C2 C1 C9 120.54(14) .
C1 C2 C3 119.58(16) .
C2 C3 C4 121.03(16) .
C3 C4 C8 119.14(13) .
C3 C4 C5 119.36(14) .
C8 C4 C5 121.49(14) .
N1 C5 C4 122.44(14) .
N1 C6 C6 109.60(16) 2_775
C9 C8 C4 119.00(14) .
C9 C8 S1 122.10(13) .
C4 C8 S1 118.89(10) .
C1 C9 C8 120.69(15) .
C5 N1 C6 118.50(14) .
C8 S1 C7 104.12(8) .

loop_
_geom_bond_atom_site_label_1
_geom_bond_atom_site_label_2
_geom_bond_distance
_geom_bond_site_symmetry_2
C1 C2 1.375(3) .
C1 C9 1.379(2) .
C2 C3 1.390(2) .
C3 C4 1.391(2) .
C4 C8 1.406(2) .
C4 C5 1.4820(18) .
C5 N1 1.252(2) .
C6 N1 1.4588(18) .
C6 C6 1.515(3) 2_775
C7 S1 1.7931(18) .
C8 C9 1.3998(19) .
C8 S1 1.7732(16) .
